data_2241071
loop_
_publ_author_name
'Rjabovs, Vitalijs'
'Stepanovs, Dmitrijs'
'Turks, Maris'

_publ_section_title
;
 Crystal structure of
 3-<i>C</i>-(<i>N</i>-benzyloxycarbonyl)aminomethyl-3-deoxy-1,2:5,6-di-<i>O</i>-isopropylidene-\a-<small>D</small>-allofuranose
;
_journal_coeditor_code SU5210
_journal_issue 10
_journal_name_full 'Acta Crystallographica Section E'
_journal_page_first 1212
_journal_page_last 1215
_journal_paper_doi 10.1107/S2056989015017582
_journal_volume 71
_journal_year 2015
_chemical_formula_iupac 'C21 H29 N O7'
_chemical_formula_moiety 'C21 H29 N O7'
_chemical_formula_sum 'C21 H29 N O7'
_chemical_formula_weight 407.45
_chemical_name_systematic
;
3-<i>C</i>-(<i>N</i>-Benzyloxycarbonyl)aminomethyl-3-deoxy-1,2:5,6-di-\
<i>O</i>-isopropylidene-\a-<i>D</i>-allofuranose
;
_space_group_IT_number 4
_symmetry_cell_setting monoclinic
_symmetry_space_group_name_Hall 'P 2yb'
_symmetry_space_group_name_H-M 'P 1 21 1'
_atom_sites_solution_hydrogens geom
_atom_sites_solution_primary direct
_atom_sites_solution_secondary difmap
_audit_creation_method SHELXL-97
_cell_angle_alpha 90.00
_cell_angle_beta 96.7480(10)
_cell_angle_gamma 90.00
_cell_formula_units_Z 2
_cell_length_a 9.3235(3)
_cell_length_b 5.41180(10)
_cell_length_c 20.4381(7)
_cell_measurement_reflns_used 11906
_cell_measurement_temperature 173(2)
_cell_measurement_theta_max 30.034
_cell_measurement_theta_min 0.998
_cell_volume 1024.10(5)
_computing_cell_refinement
;
HKL Scalepack (Otwinowski & Minor, 1997)
;
_computing_data_collection
;
<i>KappaCCD Server Software</i> (Nonius, 1997)
;
_computing_data_reduction
;
HKL Denzo and Scalepack (Otwinowski & Minor, 1997)
;
_computing_molecular_graphics
;
Mercury (Macrae <i>et al.</i>,  2008)
;
_computing_publication_material
;
SHELXL97 (Sheldrick, 2008),
PLATON (Spek, 2009) and publCIF (Westrip, 2010)
;
_computing_structure_refinement
;
SHELXL97 (Sheldrick, 2008)
;
_computing_structure_solution
;
SIR2011 (Burla <i>et al.</i>,  2012)
;
_diffrn_ambient_temperature 173(2)
_diffrn_measured_fraction_theta_full 0.994
_diffrn_measured_fraction_theta_max 0.994
_diffrn_measurement_device_type 'Nonius KappaCCD'
_diffrn_measurement_method CCD
_diffrn_radiation_monochromator graphite
_diffrn_radiation_source 'fine-focus sealed tube'
_diffrn_radiation_type MoK\a
_diffrn_radiation_wavelength 0.71073
_diffrn_reflns_av_R_equivalents 0.0340
_diffrn_reflns_av_sigmaI/netI 0.0555
_diffrn_reflns_limit_h_max 13
_diffrn_reflns_limit_h_min -13
_diffrn_reflns_limit_k_max 6
_diffrn_reflns_limit_k_min -7
_diffrn_reflns_limit_l_max 28
_diffrn_reflns_limit_l_min -28
_diffrn_reflns_number 5535
_diffrn_reflns_theta_full 30.05
_diffrn_reflns_theta_max 30.05
_diffrn_reflns_theta_min 2.31
_exptl_absorpt_coefficient_mu 0.099
_exptl_absorpt_correction_type none
_exptl_crystal_colour colourless
_exptl_crystal_density_diffrn 1.321
_exptl_crystal_density_method 'not measured'
_exptl_crystal_description block
_exptl_crystal_F_000 436
_exptl_crystal_size_max 0.32
_exptl_crystal_size_mid 0.31
_exptl_crystal_size_min 0.20
_refine_diff_density_max 0.225
_refine_diff_density_min -0.214
_refine_ls_extinction_method none
_refine_ls_goodness_of_fit_ref 1.029
_refine_ls_hydrogen_treatment mixed
_refine_ls_matrix_type full
_refine_ls_number_parameters 270
_refine_ls_number_reflns 3279
_refine_ls_number_restraints 1
_refine_ls_restrained_S_all 1.029
_refine_ls_R_factor_all 0.0641
_refine_ls_R_factor_gt 0.0447
_refine_ls_shift/su_max 0.000
_refine_ls_shift/su_mean 0.000
_refine_ls_structure_factor_coef Fsqd
_refine_ls_weighting_details 'calc w=1/[\s^2^(Fo^2^)+(0.0440P)^2^+0.1203P] where P=(Fo^2^+2Fc^2^)/3'
_refine_ls_weighting_scheme calc
_refine_ls_wR_factor_gt 0.0927
_refine_ls_wR_factor_ref 0.1004
_reflns_number_gt 2597
_reflns_number_total 3279
_reflns_threshold_expression >2sigma(I)
_cod_data_source_file su5210sup1.cif
_cod_data_source_block I
_cod_original_sg_symbol_H-M 'P 21'
_cod_database_code 2241071
_cod_database_fobs_code 2241071

loop_
_symmetry_equiv_pos_as_xyz
'x, y, z'
'-x, y+1/2, -z'

loop_
_atom_site_type_symbol
_atom_site_label
_atom_site_fract_x
_atom_site_fract_y
_atom_site_fract_z
_atom_site_U_iso_or_equiv
_atom_site_adp_type
_atom_site_calc_flag
_atom_site_refinement_flags
_atom_site_occupancy
_atom_site_symmetry_multiplicity
O O1 0.34514(16) 0.3163(3) 0.37758(7) 0.0315(4) Uani d . 1 1
C C1 0.2837(2) 0.3609(4) 0.31216(10) 0.0257(4) Uani d . 1 1
H H1 0.2922 0.5356 0.3006 0.031 Uiso calc R 1 1
C C2 0.3645(2) 0.1973(4) 0.26790(10) 0.0236(4) Uani d . 1 1
H H2 0.3840 0.2807 0.2273 0.028 Uiso calc R 1 1
C C3 0.5014(2) 0.1255(4) 0.31153(9) 0.0216(4) Uani d . 1 1
H H3 0.5695 0.2635 0.3118 0.026 Uiso calc R 1 1
C C4 0.4468(2) 0.1149(4) 0.37946(9) 0.0219(4) Uani d . 1 1
H H4 0.3965 -0.0419 0.3842 0.026 Uiso calc R 1 1
C C5 0.5571(2) 0.1572(4) 0.43934(10) 0.0221(4) Uani d . 1 1
H H5 0.5063 0.1803 0.4782 0.027 Uiso calc R 1 1
C C6 0.6694(2) -0.0473(4) 0.45328(10) 0.0239(4) Uani d . 1 1
H H6A 0.6898 -0.0777 0.5002 0.029 Uiso calc R 1 1
H H6B 0.6366 -0.1997 0.4314 0.029 Uiso calc R 1 1
O O7 0.79329(15) 0.0472(3) 0.42712(7) 0.0251(3) Uani d . 1 1
C C8 0.7920(2) 0.3060(4) 0.43977(10) 0.0234(4) Uani d . 1 1
O O9 0.64107(15) 0.3721(3) 0.43018(7) 0.0251(3) Uani d . 1 1
C C10 0.8696(3) 0.4342(4) 0.38914(12) 0.0326(5) Uani d . 1 1
H H10A 0.8217 0.3997 0.3459 0.049 Uiso calc R 1 1
H H10B 0.9674 0.3758 0.3923 0.049 Uiso calc R 1 1
H H10C 0.8695 0.6092 0.3968 0.049 Uiso calc R 1 1
C C11 0.8532(2) 0.3653(4) 0.51018(11) 0.0313(5) Uani d . 1 1
H H11A 0.9549 0.3308 0.5161 0.047 Uiso calc R 1 1
H H11B 0.8057 0.2657 0.5400 0.047 Uiso calc R 1 1
H H11C 0.8376 0.5369 0.5190 0.047 Uiso calc R 1 1
O O12 0.13924(16) 0.2825(3) 0.30147(9) 0.0356(4) Uani d . 1 1
C C13 0.1257(2) 0.0752(4) 0.25826(11) 0.0277(5) Uani d . 1 1
O O14 0.27047(15) -0.0114(3) 0.25586(7) 0.0282(3) Uani d . 1 1
C C15 0.0589(3) 0.1589(6) 0.19055(13) 0.0490(7) Uani d . 1 1
H H15A 0.1160 0.2897 0.1752 0.074 Uiso calc R 1 1
H H15B -0.0375 0.2176 0.1932 0.074 Uiso calc R 1 1
H H15C 0.0558 0.0225 0.1604 0.074 Uiso calc R 1 1
C C16 0.0396(3) -0.1209(5) 0.28758(14) 0.0411(6) Uani d . 1 1
H H16A -0.0564 -0.0612 0.2904 0.062 Uiso calc R 1 1
H H16B 0.0849 -0.1617 0.3309 0.062 Uiso calc R 1 1
H H16C 0.0352 -0.2656 0.2602 0.062 Uiso calc R 1 1
C C3' 0.5763(2) -0.1049(4) 0.29004(10) 0.0240(4) Uani d . 1 1
H H3'1 0.6569 -0.1470 0.3226 0.029 Uiso calc R 1 1
H H3'2 0.5093 -0.2427 0.2863 0.029 Uiso calc R 1 1
N N4' 0.6281(2) -0.0585(4) 0.22661(9) 0.0279(4) Uani d . 1 1
C C5' 0.6706(2) -0.2436(4) 0.18935(10) 0.0279(5) Uani d . 1 1
O O6' 0.66529(19) -0.4616(3) 0.20170(8) 0.0363(4) Uani d . 1 1
O O7' 0.71820(19) -0.1464(3) 0.13471(8) 0.0403(4) Uani d . 1 1
C C8' 0.7650(3) -0.3172(5) 0.08682(11) 0.0418(6) Uani d . 1 1
H H8'1 0.7087 -0.4682 0.0856 0.050 Uiso calc R 1 1
H H8'2 0.8662 -0.3584 0.0979 0.050 Uiso calc R 1 1
C C1'' 0.7418(3) -0.1870(5) 0.02154(11) 0.0355(5) Uani d . 1 1
C C2'' 0.8230(3) 0.0185(6) 0.00934(12) 0.0444(6) Uani d . 1 1
H H2'' 0.8968 0.0708 0.0409 0.053 Uiso calc R 1 1
C C3'' 0.7954(3) 0.1460(6) -0.04903(14) 0.0525(7) Uani d . 1 1
H H3'' 0.8502 0.2845 -0.0565 0.063 Uiso calc R 1 1
C C4'' 0.6868(3) 0.0694(6) -0.09655(13) 0.0520(8) Uani d . 1 1
H H4'' 0.6679 0.1563 -0.1359 0.062 Uiso calc R 1 1
C C5'' 0.6074(3) -0.1351(7) -0.08519(13) 0.0523(8) Uani d . 1 1
H H5'' 0.5349 -0.1882 -0.1173 0.063 Uiso calc R 1 1
C C6'' 0.6334(3) -0.2644(6) -0.02641(13) 0.0454(7) Uani d . 1 1
H H6'' 0.5783 -0.4028 -0.0191 0.055 Uiso calc R 1 1
H H4' 0.647(3) 0.080(5) 0.2161(12) 0.028(7) Uiso d . 1 1

loop_
_atom_site_aniso_label
_atom_site_aniso_U_11
_atom_site_aniso_U_22
_atom_site_aniso_U_33
_atom_site_aniso_U_12
_atom_site_aniso_U_13
_atom_site_aniso_U_23
O1 0.0247(8) 0.0388(9) 0.0308(8) 0.0114(7) 0.0028(6) -0.0044(7)
C1 0.0195(10) 0.0230(9) 0.0345(11) 0.0010(8) 0.0020(8) 0.0002(9)
C2 0.0211(10) 0.0238(10) 0.0262(10) -0.0003(8) 0.0038(8) 0.0025(8)
C3 0.0170(9) 0.0232(9) 0.0249(10) -0.0002(8) 0.0032(7) -0.0002(8)
C4 0.0189(9) 0.0221(10) 0.0255(10) 0.0005(7) 0.0065(8) -0.0007(8)
C5 0.0225(10) 0.0197(9) 0.0250(10) -0.0009(9) 0.0062(8) -0.0007(8)
C6 0.0250(11) 0.0190(9) 0.0272(10) -0.0019(8) 0.0016(8) 0.0025(8)
O7 0.0232(7) 0.0175(6) 0.0356(8) 0.0016(6) 0.0072(6) 0.0001(6)
C8 0.0191(10) 0.0202(9) 0.0309(11) -0.0007(8) 0.0035(8) -0.0022(8)
O9 0.0209(7) 0.0162(6) 0.0373(8) 0.0016(6) -0.0002(6) -0.0009(6)
C10 0.0311(12) 0.0280(11) 0.0403(13) -0.0024(10) 0.0107(9) -0.0010(10)
C11 0.0267(11) 0.0284(10) 0.0373(12) 0.0007(9) -0.0031(9) -0.0035(10)
O12 0.0190(7) 0.0322(9) 0.0553(10) 0.0009(7) 0.0031(7) -0.0107(8)
C13 0.0202(10) 0.0256(10) 0.0361(12) 0.0009(8) -0.0015(8) -0.0003(9)
O14 0.0206(7) 0.0272(8) 0.0361(8) 0.0014(6) 0.0002(6) -0.0051(6)
C15 0.0341(13) 0.0673(18) 0.0430(15) 0.0070(15) -0.0067(11) 0.0092(14)
C16 0.0270(12) 0.0316(12) 0.0651(17) 0.0012(10) 0.0069(11) 0.0080(12)
C3' 0.0235(10) 0.0266(10) 0.0226(10) 0.0031(8) 0.0053(8) -0.0002(8)
N4' 0.0324(10) 0.0264(9) 0.0262(9) -0.0010(8) 0.0086(7) -0.0008(8)
C5' 0.0249(11) 0.0371(12) 0.0215(10) 0.0018(9) 0.0015(8) -0.0028(9)
O6' 0.0486(11) 0.0295(8) 0.0319(9) 0.0045(8) 0.0087(7) -0.0024(7)
O7' 0.0574(11) 0.0382(9) 0.0287(8) 0.0009(9) 0.0195(7) -0.0046(7)
C8' 0.0536(15) 0.0439(14) 0.0300(12) 0.0132(13) 0.0142(11) -0.0045(11)
C1'' 0.0417(13) 0.0390(13) 0.0274(11) 0.0092(11) 0.0106(9) -0.0045(10)
C2'' 0.0479(15) 0.0494(15) 0.0354(14) 0.0047(13) 0.0027(11) -0.0031(12)
C3'' 0.0637(18) 0.0468(15) 0.0491(17) 0.0009(16) 0.0156(14) 0.0045(14)
C4'' 0.0669(19) 0.0580(19) 0.0323(14) 0.0206(16) 0.0110(13) 0.0033(13)
C5'' 0.0498(16) 0.075(2) 0.0310(13) 0.0108(17) 0.0005(11) -0.0100(14)
C6'' 0.0480(15) 0.0546(16) 0.0352(13) 0.0027(13) 0.0111(11) -0.0086(12)

loop_
_atom_type_symbol
_atom_type_description
_atom_type_scat_dispersion_real
_atom_type_scat_dispersion_imag
_atom_type_scat_source
C C 0.0033 0.0016 'International Tables Vol C Tables 4.2.6.8 and 6.1.1.4'
H H 0.0000 0.0000 'International Tables Vol C Tables 4.2.6.8 and 6.1.1.4'
N N 0.0061 0.0033 'International Tables Vol C Tables 4.2.6.8 and 6.1.1.4'
O O 0.0106 0.0060 'International Tables Vol C Tables 4.2.6.8 and 6.1.1.4'

loop_
_geom_angle_atom_site_label_1
_geom_angle_atom_site_label_2
_geom_angle_atom_site_label_3
_geom_angle
C1 O1 C4 110.30(15)
O12 C1 O1 111.76(17)
O12 C1 C2 105.29(17)
O1 C1 C2 106.75(16)
O12 C1 H1 110.9
O1 C1 H1 110.9
C2 C1 H1 110.9
O14 C2 C3 110.74(16)
O14 C2 C1 102.96(16)
C3 C2 C1 103.87(16)
O14 C2 H2 112.8
C3 C2 H2 112.8
C1 C2 H2 112.8
C2 C3 C3' 115.04(17)
C2 C3 C4 101.29(16)
C3' C3 C4 116.30(17)
C2 C3 H3 107.9
C3' C3 H3 107.9
C4 C3 H3 107.9
O1 C4 C5 106.73(15)
O1 C4 C3 103.54(15)
C5 C4 C3 117.26(16)
O1 C4 H4 109.7
C5 C4 H4 109.7
C3 C4 H4 109.7
O9 C5 C4 110.29(16)
O9 C5 C6 103.92(14)
C4 C5 C6 115.15(17)
O9 C5 H5 109.1
C4 C5 H5 109.1
C6 C5 H5 109.1
O7 C6 C5 103.79(16)
O7 C6 H6A 111.0
C5 C6 H6A 111.0
O7 C6 H6B 111.0
C5 C6 H6B 111.0
H6A C6 H6B 109.0
C6 O7 C8 105.08(16)
O7 C8 O9 104.38(16)
O7 C8 C10 108.31(18)
O9 C8 C10 109.48(17)
O7 C8 C11 111.69(17)
O9 C8 C11 109.16(17)
C10 C8 C11 113.42(18)
C5 O9 C8 108.74(14)
C8 C10 H10A 109.5
C8 C10 H10B 109.5
H10A C10 H10B 109.5
C8 C10 H10C 109.5
H10A C10 H10C 109.5
H10B C10 H10C 109.5
C8 C11 H11A 109.5
C8 C11 H11B 109.5
H11A C11 H11B 109.5
C8 C11 H11C 109.5
H11A C11 H11C 109.5
H11B C11 H11C 109.5
C1 O12 C13 110.36(16)
O12 C13 O14 105.28(15)
O12 C13 C16 108.82(19)
O14 C13 C16 109.43(18)
O12 C13 C15 109.1(2)
O14 C13 C15 110.69(19)
C16 C13 C15 113.2(2)
C2 O14 C13 107.18(15)
C13 C15 H15A 109.5
C13 C15 H15B 109.5
H15A C15 H15B 109.5
C13 C15 H15C 109.5
H15A C15 H15C 109.5
H15B C15 H15C 109.5
C13 C16 H16A 109.5
C13 C16 H16B 109.5
H16A C16 H16B 109.5
C13 C16 H16C 109.5
H16A C16 H16C 109.5
H16B C16 H16C 109.5
N4' C3' C3 109.09(17)
N4' C3' H3'1 109.9
C3 C3' H3'1 109.9
N4' C3' H3'2 109.9
C3 C3' H3'2 109.9
H3'1 C3' H3'2 108.3
C5' N4' C3' 121.7(2)
C5' N4' H4' 116.9(18)
C3' N4' H4' 120.3(18)
O6' C5' N4' 125.9(2)
O6' C5' O7' 125.2(2)
N4' C5' O7' 108.9(2)
C5' O7' C8' 117.5(2)
O7' C8' C1'' 106.1(2)
O7' C8' H8'1 110.5
C1'' C8' H8'1 110.5
O7' C8' H8'2 110.5
C1'' C8' H8'2 110.5
H8'1 C8' H8'2 108.7
C2'' C1'' C6'' 118.9(2)
C2'' C1'' C8' 120.8(2)
C6'' C1'' C8' 120.2(3)
C3'' C2'' C1'' 120.6(3)
C3'' C2'' H2'' 119.7
C1'' C2'' H2'' 119.7
C2'' C3'' C4'' 120.4(3)
C2'' C3'' H3'' 119.8
C4'' C3'' H3'' 119.8
C5'' C4'' C3'' 119.4(3)
C5'' C4'' H4'' 120.3
C3'' C4'' H4'' 120.3
C4'' C5'' C6'' 120.8(3)
C4'' C5'' H5'' 119.6
C6'' C5'' H5'' 119.6
C5'' C6'' C1'' 119.9(3)
C5'' C6'' H6'' 120.1
C1'' C6'' H6'' 120.1

loop_
_geom_bond_atom_site_label_1
_geom_bond_atom_site_label_2
_geom_bond_distance
O1 C1 1.412(2)
O1 C4 1.442(2)
C1 O12 1.404(2)
C1 C2 1.526(3)
C1 H1 0.9800
C2 O14 1.433(2)
C2 C3 1.519(3)
C2 H2 0.9800
C3 C3' 1.519(3)
C3 C4 1.535(3)
C3 H3 0.9800
C4 C5 1.520(3)
C4 H4 0.9800
C5 O9 1.427(2)
C5 C6 1.527(3)
C5 H5 0.9800
C6 O7 1.424(3)
C6 H6A 0.9700
C6 H6B 0.9700
O7 C8 1.424(2)
C8 O9 1.443(2)
C8 C10 1.501(3)
C8 C11 1.519(3)
C10 H10A 0.9600
C10 H10B 0.9600
C10 H10C 0.9600
C11 H11A 0.9600
C11 H11B 0.9600
C11 H11C 0.9600
O12 C13 1.424(3)
C13 O14 1.435(3)
C13 C16 1.498(3)
C13 C15 1.519(3)
C15 H15A 0.9600
C15 H15B 0.9600
C15 H15C 0.9600
C16 H16A 0.9600
C16 H16B 0.9600
C16 H16C 0.9600
C3' N4' 1.457(3)
C3' H3'1 0.9700
C3' H3'2 0.9700
N4' C5' 1.346(3)
N4' H4' 0.80(3)
C5' O6' 1.209(3)
C5' O7' 1.355(3)
O7' C8' 1.450(3)
C8' C1'' 1.502(3)
C8' H8'1 0.9700
C8' H8'2 0.9700
C1'' C2'' 1.384(4)
C1'' C6'' 1.387(4)
C2'' C3'' 1.376(4)
C2'' H2'' 0.9300
C3'' C4'' 1.382(4)
C3'' H3'' 0.9300
C4'' C5'' 1.367(5)
C4'' H4'' 0.9300
C5'' C6'' 1.387(4)
C5'' H5'' 0.9300
C6'' H6'' 0.9300

loop_
_geom_hbond_atom_site_label_D
_geom_hbond_atom_site_label_H
_geom_hbond_atom_site_label_A
_geom_hbond_site_symmetry_D
_geom_hbond_site_symmetry_H
_geom_hbond_site_symmetry_A
_geom_hbond_distance_DH
_geom_hbond_distance_HA
_geom_hbond_distance_DA
_geom_hbond_angle_DHA
_geom_hbond_publ_flag
N4' H4' O6' 1_555 1_555 1_565 0.80(3) 2.51(3) 3.295(3) 167(2) yes
C6 H6B O9 1_555 1_555 1_545 0.97 2.32 3.184(3) 141 yes

loop_
_geom_torsion_atom_site_label_1
_geom_torsion_atom_site_label_2
_geom_torsion_atom_site_label_3
_geom_torsion_atom_site_label_4
_geom_torsion
C4 O1 C1 O12 107.54(18)
C4 O1 C1 C2 -7.1(2)
O12 C1 C2 O14 -20.6(2)
O1 C1 C2 O14 98.33(18)
O12 C1 C2 C3 -136.12(17)
O1 C1 C2 C3 -17.2(2)
O14 C2 C3 C3' 49.2(2)
C1 C2 C3 C3' 159.10(16)
O14 C2 C3 C4 -77.1(2)
C1 C2 C3 C4 32.8(2)
C1 O1 C4 C5 152.58(16)
C1 O1 C4 C3 28.2(2)
C2 C3 C4 O1 -37.23(19)
C3' C3 C4 O1 -162.69(16)
C2 C3 C4 C5 -154.43(17)
C3' C3 C4 C5 80.1(2)
O1 C4 C5 O9 -67.04(19)
C3 C4 C5 O9 48.4(2)
O1 C4 C5 C6 175.77(16)
C3 C4 C5 C6 -68.8(2)
O9 C5 C6 O7 -20.8(2)
C4 C5 C6 O7 99.97(19)
C5 C6 O7 C8 35.75(19)
C6 O7 C8 O9 -37.11(19)
C6 O7 C8 C10 -153.69(17)
C6 O7 C8 C11 80.7(2)
C4 C5 O9 C8 -125.60(16)
C6 C5 O9 C8 -1.7(2)
O7 C8 O9 C5 23.5(2)
C10 C8 O9 C5 139.31(17)
C11 C8 O9 C5 -95.99(19)
O1 C1 O12 C13 -111.56(19)
C2 C1 O12 C13 4.0(2)
C1 O12 C13 O14 14.4(2)
C1 O12 C13 C16 131.58(19)
C1 O12 C13 C15 -104.5(2)
C3 C2 O14 C13 140.31(17)
C1 C2 O14 C13 29.82(19)
O12 C13 O14 C2 -28.1(2)
C16 C13 O14 C2 -144.9(2)
C15 C13 O14 C2 89.6(2)
C2 C3 C3' N4' 65.0(2)
C4 C3 C3' N4' -176.82(16)
C3 C3' N4' C5' -165.57(19)
C3' N4' C5' O6' 3.5(4)
C3' N4' C5' O7' -177.68(18)
O6' C5' O7' C8' 0.7(3)
N4' C5' O7' C8' -178.11(19)
C5' O7' C8' C1'' 153.0(2)
O7' C8' C1'' C2'' 67.3(3)
O7' C8' C1'' C6'' -109.6(3)
C6'' C1'' C2'' C3'' 0.9(4)
C8' C1'' C2'' C3'' -176.1(2)
C1'' C2'' C3'' C4'' -0.5(4)
C2'' C3'' C4'' C5'' -0.3(4)
C3'' C4'' C5'' C6'' 0.7(4)
C4'' C5'' C6'' C1'' -0.3(4)
C2'' C1'' C6'' C5'' -0.5(4)
C8' C1'' C6'' C5'' 176.5(2)
